data_2226098
loop_
_publ_author_name
'Zaouali Zgolli, Donia'
'Boughzala, Habib'
'Driss, Ahmed'

_publ_section_title
;
 4-Sulfamoylanilinium chloride
;
_journal_coeditor_code DN2568
_journal_issue 6
_journal_name_full 'Acta Crystallographica Section E'
_journal_page_first o1488
_journal_paper_doi 10.1107/S1600536810019471
_journal_volume 66
_journal_year 2010
_chemical_formula_iupac 'C6 H9 N2 O2 S +, Cl -'
_chemical_formula_moiety 'C6 H9 N2 O2 S +, Cl -'
_chemical_formula_sum 'C6 H9 Cl N2 O2 S'
_chemical_formula_weight 208.66
_chemical_name_systematic
;
4-Sulfamoylanilinium chloride
;
_space_group_IT_number 56
_symmetry_cell_setting orthorhombic
_symmetry_space_group_name_Hall '-P 2bc 2ab'
_symmetry_space_group_name_H-M 'P b n b'
_atom_sites_solution_hydrogens geom
_atom_sites_solution_primary direct
_atom_sites_solution_secondary difmap
_audit_creation_method SHELXL-97
_cell_angle_alpha 90.00
_cell_angle_beta 90.00
_cell_angle_gamma 90.00
_cell_formula_units_Z 8
_cell_length_a 7.4608(2)
_cell_length_b 7.7278(2)
_cell_length_c 31.694(2)
_cell_measurement_reflns_used 25
_cell_measurement_temperature 298(2)
_cell_measurement_theta_max 15
_cell_measurement_theta_min 10
_cell_volume 1827.34(13)
_computing_cell_refinement 'CAD-4 EXPRESS (Enraf--Nonius, 1994)'
_computing_data_collection 'CAD-4 EXPRESS (Enraf--Nonius, 1994)'
_computing_data_reduction 'XCAD4 (Harms & Wocadlo, 1995)'
_computing_molecular_graphics 'ORTEP-3 for Windows (Farrugia, 1997)'
_computing_publication_material 'WinGX (Farrugia, 1999)'
_computing_structure_refinement 'SHELXL97 (Sheldrick, 2008)'
_computing_structure_solution 'SHELXS97 (Sheldrick, 2008)'
_diffrn_ambient_temperature 298(2)
_diffrn_measured_fraction_theta_full 0.999
_diffrn_measured_fraction_theta_max 0.999
_diffrn_measurement_device_type 'Enraf--Nonius CAD-4'
_diffrn_measurement_method 'Non-profiled \w/2\q scans'
_diffrn_radiation_monochromator graphite
_diffrn_radiation_source 'fine-focus sealed tube'
_diffrn_radiation_type MoK\a
_diffrn_radiation_wavelength 0.71073
_diffrn_reflns_av_R_equivalents 0.0329
_diffrn_reflns_av_sigmaI/netI 0.0329
_diffrn_reflns_limit_h_max 2
_diffrn_reflns_limit_h_min -9
_diffrn_reflns_limit_k_max 9
_diffrn_reflns_limit_k_min -1
_diffrn_reflns_limit_l_max 40
_diffrn_reflns_limit_l_min -1
_diffrn_reflns_number 2906
_diffrn_reflns_theta_full 26.97
_diffrn_reflns_theta_max 26.97
_diffrn_reflns_theta_min 2.57
_diffrn_standards_decay_% 0
_diffrn_standards_interval_time 120
_diffrn_standards_number 2
_exptl_absorpt_coefficient_mu 0.608
_exptl_absorpt_correction_T_max 0.9939
_exptl_absorpt_correction_T_min 0.9820
_exptl_absorpt_correction_type psi-scan
_exptl_absorpt_process_details '(North <i>et al.</i>,  1968)'
_exptl_crystal_colour colourless
_exptl_crystal_density_diffrn 1.517
_exptl_crystal_density_method 'not measured'
_exptl_crystal_description prism
_exptl_crystal_F_000 864
_exptl_crystal_size_max 0.3
_exptl_crystal_size_mid 0.2
_exptl_crystal_size_min 0.1
_refine_diff_density_max 0.415
_refine_diff_density_min -0.436
_refine_ls_extinction_method none
_refine_ls_goodness_of_fit_ref 1.069
_refine_ls_hydrogen_treatment constr
_refine_ls_matrix_type full
_refine_ls_number_parameters 110
_refine_ls_number_reflns 1989
_refine_ls_number_restraints 0
_refine_ls_restrained_S_all 1.069
_refine_ls_R_factor_all 0.0733
_refine_ls_R_factor_gt 0.0419
_refine_ls_shift/su_max 0.001
_refine_ls_shift/su_mean 0.000
_refine_ls_structure_factor_coef Fsqd
_refine_ls_weighting_details 'calc w=1/[\s^2^(Fo^2^)+(0.1231P)^2^+0.2341P] where P=(Fo^2^+2Fc^2^)/3'
_refine_ls_weighting_scheme calc
_refine_ls_wR_factor_gt 0.1404
_refine_ls_wR_factor_ref 0.1822
_reflns_number_gt 1442
_reflns_number_total 1989
_reflns_threshold_expression I>2\s(I)
_cod_data_source_file dn2568.cif
_cod_data_source_block I
_cod_original_cell_volume 1827.35(13)
_cod_original_formula_sum 'C6 H9 Cl1 N2 O2 S1'
_cod_database_code 2226098
_cod_database_fobs_code 2226098

loop_
_symmetry_equiv_pos_as_xyz
'x, y, z'
'-x+1/2, y, -z+1/2'
'-x, -y+1/2, z+1/2'
'x+1/2, -y+1/2, -z'
'-x, -y, -z'
'x-1/2, -y, z-1/2'
'x, y-1/2, -z-1/2'
'-x-1/2, y-1/2, z'

loop_
_atom_site_type_symbol
_atom_site_label
_atom_site_fract_x
_atom_site_fract_y
_atom_site_fract_z
_atom_site_U_iso_or_equiv
_atom_site_adp_type
_atom_site_calc_flag
_atom_site_refinement_flags
_atom_site_occupancy
_atom_site_disorder_assembly
_atom_site_disorder_group
S S1 -0.01848(14) 0.91801(12) 0.80899(3) 0.0494(3) Uani d . 1 . .
O O1 0.0885(5) 1.0213(4) 0.78197(10) 0.0826(11) Uani d . 1 . .
O O2 -0.1835(5) 0.9862(4) 0.82564(9) 0.0718(10) Uani d . 1 . .
N N1 0.4306(4) 0.7241(3) 0.95815(9) 0.0394(6) Uani d . 1 . .
H H1A 0.4863 0.8185 0.9675 0.059 Uiso calc R 1 . .
H H1B 0.5114 0.6443 0.9512 0.059 Uiso calc R 1 . .
H H1C 0.3596 0.6828 0.9783 0.059 Uiso calc R 1 . .
N N2 -0.0703(5) 0.7452(5) 0.78407(10) 0.0623(9) Uani d . 1 . .
H H21 0.0127 0.7023 0.7694 0.075 Uiso d R 1 . .
H H22 -0.1381 0.6733 0.7963 0.075 Uiso d R 1 . .
C C1 0.3224(4) 0.7679(3) 0.92096(9) 0.0317(6) Uani d . 1 . .
C C2 0.1373(4) 0.7587(4) 0.92407(10) 0.0402(7) Uani d . 1 . .
H H2 0.0833 0.7210 0.9489 0.048 Uiso calc R 1 . .
C C3 0.0345(4) 0.8064(5) 0.88976(10) 0.0433(7) Uani d . 1 . .
H H3 -0.0898 0.8026 0.8915 0.052 Uiso calc R 1 . .
C C4 0.1162(4) 0.8597(4) 0.85296(9) 0.0368(7) Uani d . 1 . .
C C5 0.3026(5) 0.8677(4) 0.84957(11) 0.0438(8) Uani d . 1 . .
H H5 0.3563 0.9039 0.8246 0.053 Uiso calc R 1 . .
C C6 0.4060(4) 0.8208(4) 0.88399(11) 0.0444(7) Uani d . 1 . .
H H6 0.5304 0.8246 0.8824 0.053 Uiso calc R 1 . .
Cl Cl1 0.72981(10) 1.00078(9) 0.97197(3) 0.0408(3) Uani d . 1 . .

loop_
_atom_site_aniso_label
_atom_site_aniso_U_11
_atom_site_aniso_U_22
_atom_site_aniso_U_33
_atom_site_aniso_U_12
_atom_site_aniso_U_13
_atom_site_aniso_U_23
S1 0.0590(6) 0.0496(5) 0.0396(5) 0.0060(4) -0.0092(4) 0.0052(4)
O1 0.097(3) 0.084(2) 0.066(2) -0.0156(19) -0.015(2) 0.0379(16)
O2 0.0707(18) 0.084(2) 0.0607(19) 0.0399(17) -0.0180(16) -0.0076(15)
N1 0.0340(12) 0.0321(13) 0.0521(16) -0.0016(10) -0.0096(11) 0.0030(11)
N2 0.067(2) 0.075(2) 0.0450(17) -0.0057(18) -0.0046(16) -0.0158(15)
C1 0.0284(12) 0.0237(12) 0.0432(16) 0.0010(11) -0.0005(12) -0.0017(11)
C2 0.0327(15) 0.0508(17) 0.0373(15) -0.0017(14) 0.0024(12) 0.0058(13)
C3 0.0273(13) 0.0593(19) 0.0431(18) 0.0005(14) -0.0008(13) 0.0031(15)
C4 0.0395(16) 0.0311(14) 0.0397(17) 0.0025(12) -0.0044(13) -0.0011(12)
C5 0.0416(17) 0.0449(18) 0.0450(19) -0.0025(14) 0.0098(13) 0.0050(14)
C6 0.0306(14) 0.0488(18) 0.0536(19) -0.0019(14) 0.0052(14) 0.0001(15)
Cl1 0.0310(4) 0.0328(5) 0.0586(6) -0.0038(3) 0.0016(3) 0.0013(3)

loop_
_atom_type_symbol
_atom_type_description
_atom_type_scat_dispersion_real
_atom_type_scat_dispersion_imag
_atom_type_scat_source
C C 0.0033 0.0016 'International Tables Vol C Tables 4.2.6.8 and 6.1.1.4'
H H 0.0000 0.0000 'International Tables Vol C Tables 4.2.6.8 and 6.1.1.4'
Cl Cl 0.1484 0.1585 'International Tables Vol C Tables 4.2.6.8 and 6.1.1.4'
N N 0.0061 0.0033 'International Tables Vol C Tables 4.2.6.8 and 6.1.1.4'
O O 0.0106 0.0060 'International Tables Vol C Tables 4.2.6.8 and 6.1.1.4'
S S 0.1246 0.1234 'International Tables Vol C Tables 4.2.6.8 and 6.1.1.4'

loop_
_geom_angle_atom_site_label_1
_geom_angle_atom_site_label_2
_geom_angle_atom_site_label_3
_geom_angle_site_symmetry_1
_geom_angle_site_symmetry_3
_geom_angle
_geom_angle_publ_flag
O1 S1 O2 . . 119.8(2) ?
O1 S1 N2 . . 107.9(2) ?
O2 S1 N2 . . 106.3(2) ?
O1 S1 C4 . . 107.35(18) ?
O2 S1 C4 . . 106.81(16) ?
N2 S1 C4 . . 108.23(17) ?
C1 N1 H1A . . 109.5 ?
C1 N1 H1B . . 109.5 ?
H1A N1 H1B . . 109.5 ?
C1 N1 H1C . . 109.5 ?
H1A N1 H1C . . 109.5 ?
H1B N1 H1C . . 109.5 ?
S1 N2 H21 . . 115.1 ?
S1 N2 H22 . . 117.9 ?
H21 N2 H22 . . 115.7 ?
C2 C1 C6 . . 121.5(3) ?
C2 C1 N1 . . 118.6(3) ?
C6 C1 N1 . . 119.9(3) ?
C3 C2 C1 . . 118.9(3) ?
C3 C2 H2 . . 120.5 ?
C1 C2 H2 . . 120.5 ?
C4 C3 C2 . . 120.0(3) ?
C4 C3 H3 . . 120.0 ?
C2 C3 H3 . . 120.0 ?
C3 C4 C5 . . 121.2(3) ?
C3 C4 S1 . . 119.3(2) ?
C5 C4 S1 . . 119.5(2) ?
C6 C5 C4 . . 118.9(3) ?
C6 C5 H5 . . 120.5 ?
C4 C5 H5 . . 120.5 ?
C5 C6 C1 . . 119.4(3) ?
C5 C6 H6 . . 120.3 ?
C1 C6 H6 . . 120.3 ?

loop_
_geom_bond_atom_site_label_1
_geom_bond_atom_site_label_2
_geom_bond_site_symmetry_2
_geom_bond_distance
_geom_bond_publ_flag
S1 O1 . 1.417(3) ?
S1 O2 . 1.439(4) ?
S1 N2 . 1.599(3) ?
S1 C4 . 1.776(3) ?
N1 C1 . 1.468(4) ?
N1 H1A . 0.8900 ?
N1 H1B . 0.8900 ?
N1 H1C . 0.8900 ?
N2 H21 . 0.8433 ?
N2 H22 . 0.8457 ?
C1 C2 . 1.386(4) ?
C1 C6 . 1.389(4) ?
C2 C3 . 1.381(4) ?
C2 H2 . 0.9300 ?
C3 C4 . 1.379(4) ?
C3 H3 . 0.9300 ?
C4 C5 . 1.396(5) ?
C5 C6 . 1.384(5) ?
C5 H5 . 0.9300 ?
C6 H6 . 0.9300 ?

loop_
_geom_hbond_atom_site_label_D
_geom_hbond_atom_site_label_H
_geom_hbond_atom_site_label_A
_geom_hbond_site_symmetry_A
_geom_hbond_distance_DH
_geom_hbond_distance_HA
_geom_hbond_distance_DA
_geom_hbond_angle_DHA
N1 H1A Cl1 . 0.89 2.30 3.122(3) 152.9
N1 H1B Cl1 8_755 0.89 2.32 3.097(3) 145.5
N1 H1C Cl1 4_467 0.89 2.33 3.189(3) 162.1
N2 H21 O1 7_557 0.84 2.22 2.963(5) 147.2
N2 H22 O2 8 0.85 2.17 3.019(5) 178.0

loop_
_cod_related_entry_id
_cod_related_entry_database
_cod_related_entry_code
1 ChemSpider 72442
